data_4101451
loop_
_publ_author_name
'Deng, Liang'
'Chan, Hoi-Shan'
'Xie, Zuowei'

_publ_section_title
;
 Synthesis, structure, and reactivity of 13-vertex carboranes and
 14-vertex metallacarboranes.
;
_journal_issue 15
_journal_name_full 'Journal of the American Chemical Society'
_journal_page_first 5219
_journal_page_last 5230
_journal_paper_doi 10.1021/ja0605772
_journal_volume 128
_journal_year 2006
_chemical_formula_sum 'C11 H21 B11'
_chemical_formula_weight 272.19
_chemical_name_systematic
; 
 ? 
;
_space_group_IT_number 29
_symmetry_cell_setting orthorhombic
_symmetry_space_group_name_Hall 'P 2c -2ac'
_symmetry_space_group_name_H-M 'P c a 21'
_atom_sites_solution_hydrogens geom
_atom_sites_solution_primary direct
_atom_sites_solution_secondary difmap
_audit_creation_method SHELXL-97
_cell_angle_alpha 90.00
_cell_angle_beta 90.00
_cell_angle_gamma 90.00
_cell_formula_units_Z 16
_cell_length_a 17.1638(10)
_cell_length_b 12.4968(8)
_cell_length_c 30.4408(18)
_cell_measurement_temperature 293(2)
_cell_volume 6529.3(7)
_computing_cell_refinement 'Bruker SMART'
_computing_data_collection 'Bruker SMART'
_computing_data_reduction 'Bruker SHELXTL'
_computing_molecular_graphics 'Bruker SHELXTL'
_computing_publication_material 'Bruker SHELXTL'
_computing_structure_refinement 'SHELXL-97 (Sheldrick, 1997)'
_computing_structure_solution 'SHELXS-97 (Sheldrick, 1990)'
_diffrn_ambient_temperature 293(2)
_diffrn_measured_fraction_theta_full 1.000
_diffrn_measured_fraction_theta_max 1.000
_diffrn_measurement_device_type 'CCD area detector'
_diffrn_measurement_method 'phi and omega scans'
_diffrn_radiation_monochromator graphite
_diffrn_radiation_source 'fine-focus sealed tube'
_diffrn_radiation_type MoK\a
_diffrn_radiation_wavelength 0.71073
_diffrn_reflns_av_R_equivalents 0.0924
_diffrn_reflns_av_sigmaI/netI 0.0957
_diffrn_reflns_limit_h_max 18
_diffrn_reflns_limit_h_min -21
_diffrn_reflns_limit_k_max 14
_diffrn_reflns_limit_k_min -15
_diffrn_reflns_limit_l_max 29
_diffrn_reflns_limit_l_min -37
_diffrn_reflns_number 36863
_diffrn_reflns_theta_full 26.00
_diffrn_reflns_theta_max 26.00
_diffrn_reflns_theta_min 1.34
_exptl_absorpt_coefficient_mu 0.052
_exptl_absorpt_correction_T_max 1.0000
_exptl_absorpt_correction_T_min 0.9795
_exptl_absorpt_correction_type sadabs
_exptl_crystal_colour colorless
_exptl_crystal_density_diffrn 1.108
_exptl_crystal_density_method 'not measured'
_exptl_crystal_description prism
_exptl_crystal_F_000 2272
_exptl_crystal_size_max 0.40
_exptl_crystal_size_mid 0.30
_exptl_crystal_size_min 0.10
_refine_diff_density_max 0.273
_refine_diff_density_min -0.263
_refine_diff_density_rms 0.034
_refine_ls_abs_structure_details 'Flack H D (1983), Acta Cryst. A39, 876-881'
_refine_ls_abs_structure_Flack 0.0(19)
_refine_ls_extinction_coef 0.00064(8)
_refine_ls_extinction_expression Fc^*^=kFc[1+0.001xFc^2^\l^3^/sin(2\q)]^-1/4^
_refine_ls_extinction_method SHELXL
_refine_ls_goodness_of_fit_ref 0.960
_refine_ls_hydrogen_treatment mixed
_refine_ls_matrix_type full
_refine_ls_number_parameters 795
_refine_ls_number_reflns 10488
_refine_ls_number_restraints 5
_refine_ls_restrained_S_all 0.999
_refine_ls_R_factor_all 0.1593
_refine_ls_R_factor_gt 0.0663
_refine_ls_shift/su_max 0.451
_refine_ls_shift/su_mean 0.013
_refine_ls_structure_factor_coef Fsqd
_refine_ls_weighting_details 'calc w=1/[\s^2^(Fo^2^)+(0.0890P)^2^+0.0000P] where P=(Fo^2^+2Fc^2^)/3'
_refine_ls_weighting_scheme calc
_refine_ls_wR_factor_gt 0.1545
_refine_ls_wR_factor_ref 0.1917
_reflns_number_gt 4541
_reflns_number_total 10488
_reflns_threshold_expression >2sigma(I)
_cod_data_source_file ja0605772si20060125_040455.cif
_cod_data_source_block 3
_cod_depositor_comments
;
The following automatic conversions were performed:
'_symmetry_cell_setting' value 'Orthorhombic' changed to 'orthorhombic'
according to '/home/saulius/struct/CIF-dictionaries/cif_core.dic'
dictionary named 'cif_core.dic' version 2.4.1 from 2010-06-29.

Automatic conversion script
Id: cif_fix_enum 1527 2010-12-29 10:47:43Z saulius 
;
_cod_original_sg_symbol_H-M Pca2(1)
_cod_database_code 4101451

loop_
_symmetry_equiv_pos_as_xyz
'x, y, z'
'-x, -y, z+1/2'
'x+1/2, -y, z'
'-x+1/2, y, z+1/2'

loop_
_atom_site_label
_atom_site_type_symbol
_atom_site_fract_x
_atom_site_fract_y
_atom_site_fract_z
_atom_site_U_iso_or_equiv
_atom_site_adp_type
_atom_site_occupancy
_atom_site_symmetry_multiplicity
_atom_site_calc_flag
_atom_site_refinement_flags
C2' C 0.67410(8) 1.05995(11) 1.03943(5) 0.0523(5) Uani 1 1 d D
C1 C 0.60487(11) 0.98032(18) 0.80631(5) 0.0992(9) Uani 1 1 d D
C1' C 0.65631(10) 0.97551(13) 1.07073(5) 0.0777(7) Uani 1 1 d D
C2 C 0.57393(10) 1.03141(16) 0.76805(5) 0.0928(8) Uani 1 1 d D
C13' C 0.75670(9) 1.09980(16) 1.04823(6) 0.0758(7) Uani 1 1 d .
H13A H 0.7911 1.0804 1.0242 0.091 Uiso 1 1 calc R
H13B H 0.7573 1.1770 1.0516 0.091 Uiso 1 1 calc R
C11 C 0.54653(15) 1.0038(3) 0.84153(8) 0.2389(18) Uani 1 1 d .
H11C H 0.5279 0.9367 0.8537 0.287 Uiso 1 1 calc R
H11D H 0.5720 1.0430 0.8650 0.287 Uiso 1 1 calc R
C12' C 0.78080(11) 1.0481(3) 1.08844(8) 0.1532(13) Uani 1 1 d .
H12A H 0.7823 1.1005 1.1119 0.184 Uiso 1 1 calc R
H12B H 0.8330 1.0197 1.0848 0.184 Uiso 1 1 calc R
C12 C 0.48650(13) 1.0596(2) 0.82738(8) 0.1375(12) Uani 1 1 d .
H12C H 0.4841 1.1276 0.8427 0.165 Uiso 1 1 calc R
H12D H 0.4386 1.0209 0.8331 0.165 Uiso 1 1 calc R
C13 C 0.49526(12) 1.0780(2) 0.77966(9) 0.1428(11) Uani 1 1 d .
H13A H 0.4936 1.1539 0.7730 0.171 Uiso 1 1 calc R
H13B H 0.4541 1.0423 0.7635 0.171 Uiso 1 1 calc R
C11' C 0.72778(13) 0.9611(2) 1.10068(9) 0.1466(10) Uani 1 1 d .
H11C H 0.7130 0.9665 1.1314 0.176 Uiso 1 1 calc R
H11D H 0.7520 0.8920 1.0957 0.176 Uiso 1 1 calc R
C21 C 0.51651(8) 0.82016(14) 0.74289(5) 0.0549(6) Uani 1 1 d .
C21' C 0.71277(8) 0.89885(13) 0.97913(5) 0.0511(5) Uani 1 1 d .
C22' C 0.74815(10) 0.95114(16) 0.94400(6) 0.0730(6) Uani 1 1 d .
H22A H 0.7281 1.0165 0.9348 0.088 Uiso 1 1 calc R
C22 C 0.48800(10) 0.75186(14) 0.77460(6) 0.0708(6) Uani 1 1 d .
H22B H 0.5165 0.7423 0.8003 0.085 Uiso 1 1 calc R
C23 C 0.41921(10) 0.69748(16) 0.76965(7) 0.0827(7) Uani 1 1 d .
H23A H 0.4011 0.6535 0.7921 0.099 Uiso 1 1 calc R
C23' C 0.81107(10) 0.91007(16) 0.92257(7) 0.0800(7) Uani 1 1 d .
H23B H 0.8320 0.9472 0.8989 0.096 Uiso 1 1 calc R
C24' C 0.84417(10) 0.81549(16) 0.93515(6) 0.0751(7) Uani 1 1 d .
H24A H 0.8883 0.7892 0.9211 0.090 Uiso 1 1 calc R
C24 C 0.37727(10) 0.70793(17) 0.73167(8) 0.0878(8) Uani 1 1 d .
H24B H 0.3311 0.6699 0.7280 0.105 Uiso 1 1 calc R
C25' C 0.81024(10) 0.76027(17) 0.96928(7) 0.0816(7) Uani 1 1 d .
H25A H 0.8303 0.6944 0.9780 0.098 Uiso 1 1 calc R
C25 C 0.40285(10) 0.77329(19) 0.69959(7) 0.0927(8) Uani 1 1 d .
H25B H 0.3741 0.7810 0.6739 0.111 Uiso 1 1 calc R
C26' C 0.74645(10) 0.80275(14) 0.99061(6) 0.0671(6) Uani 1 1 d .
H26A H 0.7251 0.7646 1.0139 0.080 Uiso 1 1 calc R
C26 C 0.47212(10) 0.82918(17) 0.70482(6) 0.0750(7) Uani 1 1 d .
H26B H 0.4893 0.8737 0.6823 0.090 Uiso 1 1 calc R
C31 C 0.59498(9) 0.57440(11) 0.61342(6) 0.0762(7) Uani 1 1 d D
C31' C 0.65991(11) 0.47712(18) 0.84973(5) 0.1038(9) Uani 1 1 d D
C32 C 0.59804(9) 0.47623(13) 0.58779(5) 0.0819(7) Uani 1 1 d D
C32' C 0.69055(10) 0.53087(16) 0.88748(5) 0.0840(7) Uani 1 1 d D
C41 C 0.51559(11) 0.61966(19) 0.60670(10) 0.1397(12) Uani 1 1 d .
H41A H 0.4833 0.6071 0.6323 0.168 Uiso 1 1 calc R
H41B H 0.5184 0.6961 0.6015 0.168 Uiso 1 1 calc R
C41' C 0.71614(15) 0.4978(4) 0.81295(9) 0.2313(19) Uani 1 1 d .
H41C H 0.7360 0.4304 0.8018 0.278 Uiso 1 1 calc R
H41D H 0.6896 0.5344 0.7892 0.278 Uiso 1 1 calc R
C42 C 0.48303(11) 0.5641(2) 0.56795(8) 0.1189(11) Uani 1 1 d .
H42A H 0.4273 0.5544 0.5712 0.143 Uiso 1 1 calc R
H42B H 0.4926 0.6053 0.5415 0.143 Uiso 1 1 calc R
C42' C 0.77687(13) 0.5596(3) 0.82777(9) 0.1465(13) Uani 1 1 d .
H42C H 0.7780 0.6270 0.8120 0.176 Uiso 1 1 calc R
H42D H 0.8259 0.5229 0.8227 0.176 Uiso 1 1 calc R
C43 C 0.52096(11) 0.4642(2) 0.56561(8) 0.1417(11) Uani 1 1 d .
H43A H 0.5281 0.4432 0.5352 0.170 Uiso 1 1 calc R
H43B H 0.4901 0.4097 0.5802 0.170 Uiso 1 1 calc R
C43' C 0.76688(13) 0.5792(2) 0.87383(9) 0.1487(11) Uani 1 1 d .
H43C H 0.7668 0.6555 0.8796 0.178 Uiso 1 1 calc R
H43D H 0.8092 0.5469 0.8903 0.178 Uiso 1 1 calc R
C51' C 0.74668(9) 0.31704(13) 0.91068(5) 0.0566(6) Uani 1 1 d .
C51 C 0.55141(8) 0.40297(13) 0.67713(6) 0.0549(6) Uani 1 1 d .
C52' C 0.79124(10) 0.32158(17) 0.94894(7) 0.0783(7) Uani 1 1 d .
H52A H 0.7751 0.3649 0.9721 0.094 Uiso 1 1 calc R
C52 C 0.51711(10) 0.30581(15) 0.66525(7) 0.0745(7) Uani 1 1 d .
H52B H 0.5380 0.2667 0.6421 0.089 Uiso 1 1 calc R
C53 C 0.45313(10) 0.26702(15) 0.68712(7) 0.0804(7) Uani 1 1 d .
H53A H 0.4300 0.2033 0.6782 0.097 Uiso 1 1 calc R
C53' C 0.85938(10) 0.26229(17) 0.95299(7) 0.0843(8) Uani 1 1 d .
H53B H 0.8881 0.2662 0.9788 0.101 Uiso 1 1 calc R
C54' C 0.88488(11) 0.19789(17) 0.91930(7) 0.0816(7) Uani 1 1 d .
H54A H 0.9308 0.1588 0.9220 0.098 Uiso 1 1 calc R
C54 C 0.42363(10) 0.32256(16) 0.72207(7) 0.0805(7) Uani 1 1 d .
H54B H 0.3813 0.2956 0.7376 0.097 Uiso 1 1 calc R
C55' C 0.84178(10) 0.19276(16) 0.88236(7) 0.0830(8) Uani 1 1 d .
H55A H 0.8584 0.1489 0.8595 0.100 Uiso 1 1 calc R
C55 C 0.45566(11) 0.41541(17) 0.73392(8) 0.0937(8) Uani 1 1 d .
H55B H 0.4348 0.4528 0.7576 0.112 Uiso 1 1 calc R
C56 C 0.51997(10) 0.45813(17) 0.71164(6) 0.0791(7) Uani 1 1 d .
H56A H 0.5411 0.5234 0.7202 0.095 Uiso 1 1 calc R
C56' C 0.77373(10) 0.25054(15) 0.87738(6) 0.0690(7) Uani 1 1 d .
H56B H 0.7456 0.2449 0.8514 0.083 Uiso 1 1 calc R
B3 B 0.59318(11) 0.88457(17) 0.74843(6) 0.0550(7) Uani 1 1 d .
B3' B 0.64267(11) 0.94694(16) 1.00287(7) 0.0537(6) Uani 1 1 d .
B7' B 0.62356(11) 1.10103(17) 1.00216(7) 0.0626(7) Uani 1 1 d .
H7' H 0.6535 1.1603 0.9814 0.075 Uiso 1 1 calc R
B4 B 0.65603(12) 0.87050(19) 0.80170(8) 0.0692(8) Uani 1 1 d .
H4 H 0.6403 0.8098 0.8263 0.083 Uiso 1 1 calc R
B5 B 0.69996(14) 1.0002(2) 0.81291(9) 0.0898(10) Uani 1 1 d .
H5 H 0.7152 1.0327 0.8454 0.108 Uiso 1 1 calc R
B6' B 0.58618(11) 1.11557(19) 1.06247(7) 0.0685(8) Uani 1 1 d .
H6' H 0.5997 1.1789 1.0864 0.082 Uiso 1 1 calc R
B5' B 0.56531(12) 0.9830(2) 1.09140(8) 0.0805(9) Uani 1 1 d .
H5' H 0.5628 0.9798 1.1275 0.097 Uiso 1 1 calc R
B6 B 0.66629(13) 1.0958(2) 0.76573(8) 0.0799(9) Uani 1 1 d .
H6 H 0.6618 1.1797 0.7764 0.096 Uiso 1 1 calc R
B4' B 0.59892(11) 0.87758(18) 1.05638(8) 0.0656(8) Uani 1 1 d .
H4' H 0.6199 0.7987 1.0673 0.079 Uiso 1 1 calc R
B7 B 0.60617(13) 1.02294(19) 0.72101(8) 0.0666(7) Uani 1 1 d .
H7 H 0.5660 1.0573 0.6967 0.080 Uiso 1 1 calc R
B12' B 0.55574(11) 1.01207(18) 0.97933(8) 0.0654(8) Uani 1 1 d .
H12' H 0.5491 1.0156 0.9434 0.078 Uiso 1 1 calc R
B12 B 0.66557(11) 0.91278(17) 0.70642(7) 0.0621(7) Uani 1 1 d .
H12 H 0.6576 0.8796 0.6732 0.075 Uiso 1 1 calc R
B11' B 0.52208(10) 1.11504(17) 1.01416(7) 0.0610(7) Uani 1 1 d .
H11' H 0.4930 1.1880 1.0023 0.073 Uiso 1 1 calc R
B8 B 0.69065(12) 0.82853(19) 0.75094(7) 0.0649(7) Uani 1 1 d .
H8 H 0.6968 0.7419 0.7456 0.078 Uiso 1 1 calc R
B10' B 0.49467(11) 1.05531(19) 1.06405(8) 0.0703(8) Uani 1 1 d .
H10' H 0.4497 1.0948 1.0840 0.084 Uiso 1 1 calc R
B9 B 0.75219(13) 0.89870(19) 0.78704(9) 0.0786(8) Uani 1 1 d .
H9 H 0.8003 0.8595 0.8046 0.094 Uiso 1 1 calc R
B10 B 0.75864(13) 1.0314(2) 0.76704(8) 0.0806(9) Uani 1 1 d .
H10 H 0.8102 1.0818 0.7728 0.097 Uiso 1 1 calc R
B9' B 0.50171(12) 0.91337(19) 1.05866(9) 0.0781(9) Uani 1 1 d .
H9' H 0.4594 0.8578 1.0733 0.094 Uiso 1 1 calc R
B8' B 0.54588(10) 0.88971(18) 1.00763(8) 0.0652(8) Uani 1 1 d .
H8' H 0.5353 0.8157 0.9890 0.078 Uiso 1 1 calc R
B11 B 0.70954(12) 1.04035(19) 0.71687(8) 0.0720(8) Uani 1 1 d .
H11 H 0.7310 1.0934 0.6907 0.086 Uiso 1 1 calc R
B13' B 0.47436(11) 0.99045(19) 1.01320(8) 0.0713(8) Uani 1 1 d .
H13' H 0.4153 0.9827 0.9995 0.086 Uiso 1 1 calc R
B13 B 0.76034(13) 0.9229(2) 0.73077(8) 0.0787(9) Uani 1 1 d .
H13 H 0.8133 0.8992 0.7129 0.094 Uiso 1 1 calc R
B33 B 0.62351(11) 0.44924(17) 0.65071(7) 0.0557(7) Uani 1 1 d .
B33' B 0.67024(12) 0.38203(17) 0.90640(7) 0.0608(7) Uani 1 1 d .
B34 B 0.64795(11) 0.60124(18) 0.65389(7) 0.0635(7) Uani 1 1 d .
H34 H 0.6195 0.6565 0.6770 0.076 Uiso 1 1 calc R
B34' B 0.60509(12) 0.37439(19) 0.85352(8) 0.0692(8) Uani 1 1 d .
H34' H 0.6169 0.3157 0.8274 0.083 Uiso 1 1 calc R
B35 B 0.68278(11) 0.63403(18) 0.59788(8) 0.0675(8) Uani 1 1 d .
H35 H 0.6747 0.7094 0.5798 0.081 Uiso 1 1 calc R
B35' B 0.56486(15) 0.5083(2) 0.84616(9) 0.0950(10) Uani 1 1 d .
H35' H 0.5502 0.5472 0.8148 0.114 Uiso 1 1 calc R
B36' B 0.60067(14) 0.5996(2) 0.89318(8) 0.0836(9) Uani 1 1 d .
H36' H 0.6057 0.6847 0.8844 0.100 Uiso 1 1 calc R
B36 B 0.68680(13) 0.50482(19) 0.56217(8) 0.0741(8) Uani 1 1 d .
H36 H 0.6799 0.5177 0.5266 0.089 Uiso 1 1 calc R
B37 B 0.65668(11) 0.38476(18) 0.59498(7) 0.0606(7) Uani 1 1 d .
H37 H 0.6348 0.3083 0.5820 0.073 Uiso 1 1 calc R
B37' B 0.65921(14) 0.52052(19) 0.93428(7) 0.0723(8) Uani 1 1 d .
H37' H 0.7013 0.5533 0.9580 0.087 Uiso 1 1 calc R
B38' B 0.57332(11) 0.33203(18) 0.90462(8) 0.0661(8) Uani 1 1 d .
H38' H 0.5666 0.2451 0.9088 0.079 Uiso 1 1 calc R
B38 B 0.71143(11) 0.50303(19) 0.67348(8) 0.0682(8) Uani 1 1 d .
H38 H 0.7189 0.4983 0.7093 0.082 Uiso 1 1 calc R
B39' B 0.50969(14) 0.4048(2) 0.87052(9) 0.0876(10) Uani 1 1 d .
H39' H 0.4596 0.3691 0.8534 0.105 Uiso 1 1 calc R
B39 B 0.74739(13) 0.61204(19) 0.64207(8) 0.0754(8) Uani 1 1 d .
H39 H 0.7803 0.6796 0.6560 0.091 Uiso 1 1 calc R
B40 B 0.76895(11) 0.55938(18) 0.59020(8) 0.0695(8) Uani 1 1 d .
H40 H 0.8148 0.5953 0.5697 0.083 Uiso 1 1 calc R
B40' B 0.50787(13) 0.53556(19) 0.89202(9) 0.0794(9) Uani 1 1 d .
H40' H 0.4566 0.5872 0.8872 0.095 Uiso 1 1 calc R
B41' B 0.55937(13) 0.5387(2) 0.94204(8) 0.0756(8) Uani 1 1 d .
H41' H 0.5401 0.5891 0.9696 0.091 Uiso 1 1 calc R
B41 B 0.75685(12) 0.42116(19) 0.59042(9) 0.0773(9) Uani 1 1 d .
H41 H 0.7960 0.3683 0.5718 0.093 Uiso 1 1 calc R
B42' B 0.60107(12) 0.41233(18) 0.94922(8) 0.0697(8) Uani 1 1 d .
H42' H 0.6107 0.3776 0.9820 0.084 Uiso 1 1 calc R
B42 B 0.71686(11) 0.38808(19) 0.64241(8) 0.0725(8) Uani 1 1 d .
H42 H 0.7278 0.3107 0.6585 0.087 Uiso 1 1 calc R
B43' B 0.50671(13) 0.4237(2) 0.92791(9) 0.0811(9) Uani 1 1 d .
H43' H 0.4552 0.3989 0.9469 0.097 Uiso 1 1 calc R
B43 B 0.79086(12) 0.4848(2) 0.63809(9) 0.0801(9) Uani 1 1 d .
H43 H 0.8504 0.4709 0.6502 0.096 Uiso 1 1 calc R

loop_
_atom_site_aniso_label
_atom_site_aniso_U_11
_atom_site_aniso_U_22
_atom_site_aniso_U_33
_atom_site_aniso_U_23
_atom_site_aniso_U_13
_atom_site_aniso_U_12
C2' 0.0564(9) 0.0590(11) 0.0414(10) -0.0059(9) 0.0007(8) 0.0057(8)
C1 0.1116(14) 0.137(2) 0.0495(13) -0.0032(13) 0.0151(12) 0.0294(14)
C1' 0.0769(11) 0.0873(14) 0.0688(13) 0.0103(11) -0.0262(10) -0.0089(10)
C2 0.0965(12) 0.0922(15) 0.0898(15) 0.0139(13) 0.0294(13) 0.0219(12)
C13' 0.0515(9) 0.0988(15) 0.0771(14) -0.0178(12) -0.0035(10) -0.0129(10)
C11 0.206(2) 0.456(5) 0.0546(16) 0.048(2) 0.0677(16) 0.174(3)
C12' 0.0795(13) 0.279(3) 0.101(2) 0.040(2) -0.0364(14) -0.0482(17)
C12 0.1257(16) 0.188(3) 0.0992(18) -0.0230(19) 0.0542(15) 0.0073(18)
C13 0.1327(16) 0.155(2) 0.140(2) 0.0314(19) 0.0611(16) 0.0693(15)
C11' 0.1601(17) 0.136(2) 0.1440(18) 0.0631(16) -0.1080(14) -0.0350(16)
C21 0.0586(9) 0.0615(11) 0.0446(10) -0.0046(9) -0.0033(9) 0.0052(8)
C21' 0.0589(9) 0.0555(10) 0.0388(9) -0.0047(8) -0.0009(8) 0.0075(8)
C22' 0.0788(10) 0.0784(13) 0.0617(12) 0.0112(10) 0.0231(10) 0.0206(10)
C22 0.0844(11) 0.0649(12) 0.0631(12) 0.0131(10) -0.0084(11) -0.0176(9)
C23 0.0873(12) 0.0829(14) 0.0779(15) 0.0053(12) -0.0094(12) -0.0291(10)
C23' 0.0896(12) 0.0880(15) 0.0625(13) 0.0097(11) 0.0245(11) 0.0136(11)
C24' 0.0677(10) 0.0936(15) 0.0639(13) -0.0088(12) 0.0074(10) 0.0083(10)
C24 0.0690(11) 0.0903(16) 0.1042(17) -0.0204(13) 0.0063(12) -0.0057(11)
C25' 0.0801(11) 0.0718(13) 0.0929(15) 0.0018(12) 0.0151(12) 0.0230(10)
C25 0.0629(11) 0.1389(19) 0.0762(15) -0.0239(14) -0.0192(11) -0.0015(12)
C26' 0.0770(10) 0.0609(12) 0.0632(12) -0.0060(10) 0.0194(10) 0.0019(10)
C26 0.0782(11) 0.1019(15) 0.0450(11) 0.0129(11) -0.0019(10) 0.0031(11)
C31 0.0610(10) 0.0411(11) 0.1265(17) 0.0068(11) -0.0237(11) 0.0077(8)
C31' 0.1011(14) 0.183(2) 0.0271(11) 0.0223(13) 0.0049(11) -0.0222(15)
C32 0.0729(10) 0.1252(16) 0.0475(11) -0.0261(12) -0.0176(10) 0.0368(10)
C32' 0.0860(11) 0.0969(15) 0.0690(14) -0.0140(13) 0.0262(11) -0.0204(11)
C41 0.0867(13) 0.0933(17) 0.239(3) -0.020(2) -0.0603(17) 0.0384(12)
C41' 0.186(2) 0.441(5) 0.0668(19) -0.010(3) 0.0422(17) -0.162(2)
C42 0.0775(12) 0.178(3) 0.1018(19) 0.0062(18) -0.0234(13) 0.0299(14)
C42' 0.1292(18) 0.200(3) 0.110(2) 0.009(2) 0.0568(16) -0.0128(19)
C43 0.0983(13) 0.223(3) 0.1041(18) -0.0596(18) -0.0600(13) 0.0444(17)
C43' 0.1379(16) 0.170(2) 0.139(2) -0.0505(19) 0.0654(16) -0.0815(16)
C51' 0.0628(9) 0.0590(11) 0.0480(11) 0.0056(9) -0.0007(9) -0.0043(9)
C51 0.0557(9) 0.0530(10) 0.0559(11) 0.0030(9) -0.0002(9) 0.0008(8)
C52' 0.0800(11) 0.0926(15) 0.0624(13) 0.0040(12) -0.0062(11) -0.0052(11)
C52 0.0856(11) 0.0601(12) 0.0776(14) -0.0135(11) 0.0183(11) -0.0074(10)
C53 0.0943(12) 0.0534(12) 0.0936(16) 0.0001(11) 0.0153(12) -0.0170(10)
C53' 0.0650(10) 0.1093(16) 0.0786(14) 0.0171(13) -0.0234(10) -0.0216(11)
C54' 0.0746(11) 0.0857(15) 0.0847(15) 0.0130(12) -0.0040(11) 0.0077(11)
C54 0.0844(11) 0.0814(14) 0.0759(14) 0.0141(12) 0.0237(11) -0.0089(11)
C55' 0.0920(12) 0.0706(14) 0.0865(16) -0.0002(12) -0.0078(12) 0.0137(11)
C55 0.0942(12) 0.0974(16) 0.0894(16) -0.0154(13) 0.0337(12) -0.0191(12)
C56 0.0844(11) 0.0884(14) 0.0645(13) -0.0194(12) 0.0167(11) -0.0165(11)
C56' 0.0746(11) 0.0698(13) 0.0628(13) -0.0095(10) -0.0076(10) 0.0093(10)
B3 0.0717(12) 0.0569(13) 0.0364(11) 0.0033(10) 0.0035(10) 0.0058(10)
B3' 0.0687(11) 0.0470(12) 0.0456(12) 0.0026(10) -0.0009(11) 0.0015(10)
B7' 0.0521(10) 0.0652(14) 0.0705(15) 0.0166(12) -0.0020(11) 0.0002(10)
B4 0.0875(14) 0.0581(14) 0.0621(14) 0.0115(12) -0.0115(13) -0.0114(12)
B5 0.1162(17) 0.0873(18) 0.0660(17) -0.0057(14) -0.0065(15) -0.0442(14)
B6' 0.0732(12) 0.0730(15) 0.0594(15) -0.0094(12) 0.0063(12) 0.0118(11)
B5' 0.0785(13) 0.1085(19) 0.0544(15) -0.0012(14) 0.0127(12) 0.0226(13)
B6 0.1020(16) 0.0594(14) 0.0784(17) -0.0205(13) 0.0075(14) -0.0121(12)
B4' 0.0674(12) 0.0470(13) 0.0823(16) 0.0095(12) 0.0097(12) -0.0075(10)
B7 0.0827(13) 0.0679(14) 0.0492(13) 0.0131(11) 0.0092(12) 0.0108(12)
B12' 0.0659(12) 0.0809(16) 0.0494(14) -0.0028(12) -0.0074(11) 0.0021(11)
B12 0.0793(13) 0.0555(14) 0.0514(13) 0.0004(11) 0.0037(11) -0.0036(11)
B11' 0.0509(10) 0.0581(13) 0.0741(15) -0.0039(12) -0.0109(11) 0.0183(10)
B8 0.0752(12) 0.0594(14) 0.0601(14) 0.0096(12) -0.0021(12) 0.0047(11)
B10' 0.0509(11) 0.0781(16) 0.0819(17) 0.0065(13) 0.0145(12) 0.0004(11)
B9 0.0784(13) 0.0735(16) 0.0840(17) 0.0173(14) -0.0210(13) -0.0108(12)
B10 0.0806(13) 0.0950(18) 0.0662(16) -0.0051(14) -0.0010(14) -0.0185(13)
B9' 0.0621(12) 0.0663(15) 0.1057(19) 0.0088(14) 0.0296(13) 0.0002(11)
B8' 0.0537(11) 0.0577(13) 0.0842(16) -0.0086(13) -0.0048(12) -0.0100(10)
B11 0.0889(14) 0.0705(15) 0.0566(14) 0.0045(12) 0.0175(13) -0.0175(13)
B13' 0.0475(11) 0.0809(16) 0.0857(17) 0.0013(14) -0.0038(12) -0.0069(11)
B13 0.0665(12) 0.0944(19) 0.0752(17) -0.0050(15) 0.0105(13) 0.0014(13)
B33 0.0616(11) 0.0626(13) 0.0430(12) 0.0070(11) -0.0085(10) 0.0022(10)
B33' 0.0789(12) 0.0533(13) 0.0501(13) -0.0030(11) 0.0074(11) -0.0049(11)
B34 0.0732(12) 0.0593(14) 0.0581(14) -0.0113(11) -0.0064(12) -0.0084(11)
B34' 0.0898(14) 0.0638(15) 0.0540(14) -0.0088(12) 0.0010(13) 0.0083(12)
B35 0.0687(12) 0.0545(14) 0.0793(16) 0.0109(13) 0.0066(13) -0.0030(11)
B35' 0.1332(18) 0.108(2) 0.0439(15) 0.0107(14) 0.0015(15) 0.0552(15)
B36' 0.1191(18) 0.0639(15) 0.0677(16) 0.0148(13) 0.0133(15) 0.0114(14)
B36 0.0960(14) 0.0742(17) 0.0522(15) 0.0049(12) 0.0009(13) -0.0166(13)
B37 0.0640(11) 0.0586(14) 0.0591(14) -0.0113(12) 0.0117(11) 0.0020(10)
B37' 0.1090(16) 0.0578(14) 0.0502(14) -0.0076(11) 0.0110(14) -0.0158(12)
B38' 0.0776(12) 0.0474(13) 0.0735(16) -0.0006(12) -0.0024(13) -0.0088(11)
B38 0.0703(12) 0.0816(17) 0.0528(14) 0.0022(12) -0.0206(11) -0.0016(12)
B39' 0.0731(14) 0.0876(18) 0.102(2) -0.0130(16) -0.0040(15) 0.0106(13)
B39 0.0693(12) 0.0757(16) 0.0812(17) -0.0054(14) -0.0125(13) -0.0068(12)
B40 0.0598(12) 0.0696(15) 0.0790(17) 0.0091(13) 0.0030(13) -0.0063(11)
B40' 0.0836(14) 0.0645(15) 0.0901(19) -0.0074(14) 0.0134(14) 0.0185(12)
B41' 0.1017(15) 0.0669(15) 0.0583(15) 0.0007(13) 0.0310(13) -0.0045(13)
B41 0.0610(12) 0.0776(16) 0.0934(19) -0.0066(15) 0.0111(14) 0.0059(12)
B42' 0.0903(14) 0.0667(15) 0.0521(14) -0.0002(12) 0.0237(12) -0.0027(12)
B42 0.0634(12) 0.0583(14) 0.0960(19) 0.0185(13) -0.0112(13) 0.0065(11)
B43' 0.0687(12) 0.0868(18) 0.0879(18) 0.0047(15) 0.0229(13) 0.0110(12)
B43 0.0516(11) 0.0933(19) 0.095(2) 0.0116(16) -0.0135(13) -0.0019(12)

loop_
_atom_type_symbol
_atom_type_description
_atom_type_scat_dispersion_real
_atom_type_scat_dispersion_imag
_atom_type_scat_source
C C 0.0033 0.0016 'International Tables Vol C Tables 4.2.6.8 and 6.1.1.4'
H H 0.0000 0.0000 'International Tables Vol C Tables 4.2.6.8 and 6.1.1.4'
B B 0.0013 0.0007 'International Tables Vol C Tables 4.2.6.8 and 6.1.1.4'

loop_
_geom_angle_atom_site_label_1
_geom_angle_atom_site_label_2
_geom_angle_atom_site_label_3
_geom_angle
C1' C2' C13' 108.46(13)
C1' C2' B7' 127.98(14)
C13' C2' B7' 123.49(14)
C1' C2' B6' 81.33(12)
C13' C2' B6' 125.68(14)
B7' C2' B6' 71.46(12)
C1' C2' B3' 77.42(11)
C13' C2' B3' 128.06(13)
B7' C2' B3' 69.34(12)
B6' C2' B3' 106.26(12)
C2 C1 C11 104.33(18)
C2 C1 B4 120.28(16)
C11 C1 B4 125.8(2)
C2 C1 B5 113.32(17)
C11 C1 B5 122.74(18)
B4 C1 B5 66.99(14)
C2' C1' C11' 107.82(15)
C2' C1' B4' 119.73(15)
C11' C1' B4' 123.52(16)
C2' C1' B5' 113.48(14)
C11' C1' B5' 121.58(16)
B4' C1' B5' 65.30(13)
C1 C2 C13 108.25(17)
C1 C2 B7 126.40(17)
C13 C2 B7 124.40(17)
C1 C2 B6 84.46(14)
C13 C2 B6 129.10(18)
B7 C2 B6 70.95(14)
C1 C2 B3 76.55(13)
C13 C2 B3 125.66(16)
B7 C2 B3 65.85(13)
B6 C2 B3 105.15(13)
C12' C13' C2' 105.60(16)
C12 C11 C1 113.2(2)
C13' C12' C11' 111.67(19)
C11 C12 C13 108.9(2)
C12 C13 C2 105.10(19)
C12' C11' C1' 104.89(19)
C22 C21 C26 116.04(15)
C22 C21 B3 123.10(15)
C26 C21 B3 120.86(16)
C26' C21' C22' 114.88(15)
C26' C21' B3' 123.62(15)
C22' C21' B3' 121.50(16)
C23' C22' C21' 122.46(18)
C23 C22 C21 122.39(17)
C24 C23 C22 119.93(19)
C24' C23' C22' 121.43(18)
C23' C24' C25' 118.00(17)
C25 C24 C23 119.94(18)
C26' C25' C24' 119.87(19)
C24 C25 C26 120.08(18)
C25' C26' C21' 123.32(17)
C25 C26 C21 121.60(18)
C32 C31 C41 106.24(16)
C32 C31 B34 125.52(14)
C41 C31 B34 123.88(18)
C32 C31 B35 100.56(14)
C41 C31 B35 126.17(16)
B34 C31 B35 67.73(13)
C32 C31 B33 68.58(11)
C41 C31 B33 126.93(15)
B34 C31 B33 65.03(12)
B35 C31 B33 106.08(12)
C32' C31' C41' 106.36(19)
C32' C31' B34' 122.43(16)
C41' C31' B34' 124.9(2)
C32' C31' B35' 107.44(16)
C41' C31' B35' 122.40(19)
B34' C31' B35' 67.62(14)
C31 C32 C43 107.20(16)
C31 C32 B37 125.02(15)
C43 C32 B37 124.67(17)
C31 C32 B36 95.65(14)
C43 C32 B36 126.24(17)
B37 C32 B36 69.23(13)
C31 C32 B33 68.61(11)
C43 C32 B33 127.71(15)
B37 C32 B33 66.05(12)
B36 C32 B33 105.79(13)
C31' C32' C43' 106.68(16)
C31' C32' B37' 125.40(17)
C43' C32' B37' 126.83(17)
C31' C32' B36' 89.22(15)
C43' C32' B36' 126.25(18)
B37' C32' B36' 69.13(14)
C31' C32' B33' 74.19(13)
C43' C32' B33' 127.76(16)
B37' C32' B33' 65.60(13)
B36' C32' B33' 105.88(13)
C42 C41 C31 106.10(19)
C42' C41' C31' 109.9(2)
C43 C42 C41 106.35(19)
C41' C42' C43' 109.0(2)
C42 C43 C32 107.3(2)
C42' C43' C32' 107.9(2)
C56' C51' C52' 116.75(16)
C56' C51' B33' 122.35(16)
C52' C51' B33' 120.90(16)
C56 C51 C52 118.08(16)
C56 C51 B33 120.93(16)
C52 C51 B33 120.98(16)
C51' C52' C53' 120.91(18)
C53 C52 C51 121.23(17)
C54 C53 C52 119.63(18)
C54' C53' C52' 120.92(19)
C55' C54' C53' 118.39(18)
C55 C54 C53 119.95(18)
C54' C55' C56' 122.1(2)
C54 C55 C56 121.7(2)
C51 C56 C55 119.38(19)
C55' C56' C51' 120.97(18)
C21 B3 B12 127.15(15)
C21 B3 B8 125.88(16)
B12 B3 B8 58.30(11)
C21 B3 B7 120.99(14)
B12 B3 B7 56.21(11)
B8 B3 B7 104.90(14)
C21 B3 C2 112.09(13)
B12 B3 C2 98.52(13)
B8 B3 C2 120.28(14)
B7 B3 C2 46.58(10)
C21 B3 B4 120.75(15)
B12 B3 B4 102.94(13)
B8 B3 B4 54.69(11)
B7 B3 B4 112.01(14)
C2 B3 B4 85.66(12)
C21' B3' B8' 127.17(16)
C21' B3' B12' 128.85(16)
B8' B3' B12' 57.61(11)
C21' B3' C2' 110.51(13)
B8' B3' C2' 120.82(14)
B12' B3' C2' 97.52(12)
C21' B3' B7' 121.00(14)
B8' B3' B7' 103.63(13)
B12' B3' B7' 54.90(11)
C2' B3' B7' 46.62(9)
C21' B3' B4' 120.85(14)
B8' B3' B4' 54.41(11)
B12' B3' B4' 101.81(13)
C2' B3' B4' 87.19(11)
B7' B3' B4' 112.00(13)
C2' B7' B12' 117.47(16)
C2' B7' B11' 115.92(16)
B12' B7' B11' 59.76(11)
C2' B7' B6' 61.10(11)
B12' B7' B6' 102.32(14)
B11' B7' B6' 58.59(11)
C2' B7' B3' 64.04(11)
B12' B7' B3' 59.39(11)
B11' B7' B3' 104.94(13)
B6' B7' B3' 97.84(13)
C1 B4 B8 120.89(16)
C1 B4 B9 111.11(17)
B8 B4 B9 60.66(13)
C1 B4 B5 57.24(13)
B8 B4 B5 107.10(16)
B9 B4 B5 58.43(13)
C1 B4 B3 72.51(12)
B8 B4 B3 58.53(11)
B9 B4 B3 106.94(15)
B5 B4 B3 107.68(15)
C1 B5 B9 109.96(18)
C1 B5 B10 119.83(18)
B9 B5 B10 60.62(14)
C1 B5 B4 55.77(13)
B9 B5 B4 58.64(13)
B10 B5 B4 106.54(18)
C1 B5 B6 73.30(13)
B9 B5 B6 105.37(17)
B10 B5 B6 56.83(13)
B4 B5 B6 106.49(16)
B10' B6' C2' 126.76(16)
B10' B6' B11' 58.71(12)
C2' B6' B11' 100.87(14)
B10' B6' B5' 56.18(12)
C2' B6' B5' 90.11(13)
B11' B6' B5' 104.70(15)
B10' B6' B7' 106.38(15)
C2' B6' B7' 47.45(9)
B11' B6' B7' 56.22(11)
B5' B6' B7' 114.48(15)
C1' B5' B9' 110.15(17)
C1' B5' B10' 119.98(17)
B9' B5' B10' 62.51(13)
C1' B5' B4' 55.84(11)
B9' B5' B4' 59.05(13)
B10' B5' B4' 108.93(17)
C1' B5' B6' 72.69(12)
B9' B5' B6' 106.95(17)
B10' B5' B6' 57.00(12)
B4' B5' B6' 107.66(16)
C2 B6 B10 126.07(18)
C2 B6 B11 103.07(15)
B10 B6 B11 58.47(13)
C2 B6 B7 48.72(10)
B10 B6 B7 106.16(16)
B11 B6 B7 57.18(12)
C2 B6 B5 87.59(14)
B10 B6 B5 56.19(13)
B11 B6 B5 104.47(16)
B7 B6 B5 112.76(16)
C1' B4' B9' 112.22(16)
C1' B4' B8' 118.50(16)
B9' B4' B8' 60.59(13)
C1' B4' B5' 58.86(12)
B9' B4' B5' 58.31(13)
B8' B4' B5' 105.90(15)
C1' B4' B3' 70.41(11)
B9' B4' B3' 106.51(15)
B8' B4' B3' 57.61(11)
B5' B4' B3' 106.75(15)
C2 B7 B12 119.62(17)
C2 B7 B11 114.41(17)
B12 B7 B11 60.42(12)
C2 B7 B3 67.56(13)
B12 B7 B3 58.60(11)
B11 B7 B3 104.67(14)
C2 B7 B6 60.33(13)
B12 B7 B6 103.61(15)
B11 B7 B6 57.62(12)
B3 B7 B6 100.30(14)
B7' B12' B13' 113.13(16)
B7' B12' B11' 61.11(12)
B13' B12' B11' 59.95(12)
B7' B12' B8' 114.83(16)
B13' B12' B8' 60.24(12)
B11' B12' B8' 107.90(16)
B7' B12' B3' 65.71(11)
B13' B12' B3' 110.32(15)
B11' B12' B3' 110.68(15)
B8' B12' B3' 60.34(11)
B8 B12 B7 114.25(16)
B8 B12 B13 60.28(13)
B7 B12 B13 111.36(16)
B8 B12 B11 106.91(15)
B7 B12 B11 60.40(12)
B13 B12 B11 58.78(12)
B8 B12 B3 60.79(11)
B7 B12 B3 65.19(12)
B13 B12 B3 110.07(15)
B11 B12 B3 109.60(15)
B10' B11' B13' 60.90(13)
B10' B11' B12' 107.29(16)
B13' B11' B12' 59.81(12)
B10' B11' B7' 113.32(15)
B13' B11' B7' 111.31(15)
B12' B11' B7' 59.14(11)
B10' B11' B6' 57.97(12)
B13' B11' B6' 107.18(16)
B12' B11' B6' 106.71(14)
B7' B11' B6' 65.19(11)
B4 B8 B9 59.93(13)
B4 B8 B12 114.75(16)
B9 B8 B12 109.15(16)
B4 B8 B13 109.59(17)
B9 B8 B13 58.94(13)
B12 B8 B13 60.48(13)
B4 B8 B3 66.78(12)
B9 B8 B3 112.80(16)
B12 B8 B3 60.91(11)
B13 B8 B3 110.33(16)
B5' B10' B6' 66.82(13)
B5' B10' B11' 116.83(15)
B6' B10' B11' 63.32(12)
B5' B10' B13' 108.56(16)
B6' B10' B13' 110.42(16)
B11' B10' B13' 59.64(13)
B5' B10' B9' 58.45(13)
B6' B10' B9' 111.46(15)
B11' B10' B9' 108.95(17)
B13' B10' B9' 58.77(14)
B5 B9 B13 111.02(18)
B5 B9 B4 62.93(14)
B13 B9 B4 111.20(17)
B5 B9 B8 109.67(16)
B13 B9 B8 61.39(14)
B4 B9 B8 59.42(13)
B5 B9 B10 60.33(14)
B13 B9 B10 59.67(14)
B4 B9 B10 109.65(16)
B8 B9 B10 106.85(17)
B11 B10 B13 60.39(14)
B11 B10 B5 115.48(17)
B13 B10 B5 109.75(18)
B11 B10 B9 109.29(17)
B13 B10 B9 59.46(14)
B5 B10 B9 59.04(14)
B11 B10 B6 61.41(13)
B13 B10 B6 110.58(17)
B5 B10 B6 66.98(14)
B9 B10 B6 112.09(17)
B5' B9' B4' 62.64(13)
B5' B9' B13' 110.54(17)
B4' B9' B13' 111.68(16)
B5' B9' B8' 108.97(15)
B4' B9' B8' 60.23(12)
B13' B9' B8' 60.55(13)
B5' B9' B10' 59.04(13)
B4' B9' B10' 109.03(15)
B13' B9' B10' 60.51(14)
B8' B9' B10' 106.15(17)
B4' B8' B9' 59.18(13)
B4' B8' B12' 116.11(15)
B9' B8' B12' 109.15(16)
B4' B8' B13' 110.02(17)
B9' B8' B13' 59.63(13)
B12' B8' B13' 59.70(12)
B4' B8' B3' 67.98(12)
B9' B8' B3' 113.59(16)
B12' B8' B3' 62.05(11)
B13' B8' B3' 111.29(15)
B10 B11 B13 59.83(14)
B10 B11 B12 107.53(17)
B13 B11 B12 60.60(13)
B10 B11 B7 114.09(16)
B13 B11 B7 111.87(16)
B12 B11 B7 59.18(12)
B10 B11 B6 60.12(13)
B13 B11 B6 109.08(17)
B12 B11 B6 108.38(15)
B7 B11 B6 65.19(13)
B12' B13' B9' 109.60(14)
B12' B13' B11' 60.24(12)
B9' B13' B11' 110.42(16)
B12' B13' B8' 60.06(12)
B9' B13' B8' 59.82(13)
B11' B13' B8' 107.98(13)
B12' B13' B10' 106.52(14)
B9' B13' B10' 60.72(14)
B11' B13' B10' 59.46(13)
B8' B13' B10' 105.76(15)
B9 B13 B10 60.87(14)
B9 B13 B11 109.93(17)
B10 B13 B11 59.77(14)
B9 B13 B12 108.73(16)
B10 B13 B12 107.50(16)
B11 B13 B12 60.62(12)
B9 B13 B8 59.68(13)
B10 B13 B8 106.46(17)
B11 B13 B8 107.54(15)
B12 B13 B8 59.24(12)
C51 B33 B42 127.85(16)
C51 B33 B38 126.74(16)
B42 B33 B38 57.44(12)
C51 B33 B34 119.91(15)
B42 B33 B34 103.31(13)
B38 B33 B34 55.48(11)
C51 B33 B37 121.02(15)
B42 B33 B37 56.21(12)
B38 B33 B37 104.13(13)
B34 B33 B37 112.39(14)
C51 B33 C32 112.22(13)
B42 B33 C32 97.62(13)
B38 B33 C32 119.53(14)
B34 B33 C32 85.99(12)
B37 B33 C32 45.77(9)
C51 B33 C31 112.54(13)
B42 B33 C31 118.27(14)
B38 B33 C31 97.63(13)
B34 B33 C31 46.85(9)
B37 B33 C31 84.33(11)
C32 B33 C31 42.80(8)
C51' B33' B38' 127.66(16)
C51' B33' B42' 127.38(16)
B38' B33' B42' 58.66(12)
C51' B33' B37' 120.97(15)
B38' B33' B37' 103.65(14)
B42' B33' B37' 55.34(12)
C51' B33' C32' 111.61(14)
B38' B33' C32' 119.11(14)
B42' B33' C32' 97.42(13)
B37' B33' C32' 45.94(10)
C51' B33' B34' 121.75(15)
B38' B33' B34' 54.88(11)
B42' B33' B34' 103.18(13)
B37' B33' B34' 110.32(14)
C32' B33' B34' 84.69(12)
C31 B34 B38 118.68(16)
C31 B34 B39 114.88(17)
B38 B34 B39 61.04(12)
C31 B34 B35 60.74(12)
B38 B34 B35 105.57(15)
B39 B34 B35 58.59(12)
C31 B34 B33 68.12(11)
B38 B34 B33 57.72(11)
B39 B34 B33 105.97(14)
B35 B34 B33 103.85(14)
C31' B34' B38' 119.78(17)
C31' B34' B39' 113.34(17)
B38' B34' B39' 60.56(14)
C31' B34' B35' 58.41(13)
B38' B34' B35' 105.76(16)
B39' B34' B35' 59.03(14)
C31' B34' B33' 71.59(12)
B38' B34' B33' 57.14(12)
B39' B34' B33' 106.18(16)
B35' B34' B33' 105.77(15)
C31 B35 B39 105.63(16)
C31 B35 B40 122.26(15)
B39 B35 B40 59.46(13)
C31 B35 B34 51.53(11)
B39 B35 B34 57.79(12)
B40 B35 B34 106.00(15)
C31 B35 B36 80.10(12)
B39 B35 B36 105.90(15)
B40 B35 B36 57.18(12)
B34 B35 B36 109.98(15)
C31' B35' B40' 122.65(18)
C31' B35' B39' 108.85(18)
B40' B35' B39' 60.30(15)
C31' B35' B34' 53.97(13)
B40' B35' B34' 107.08(17)
B39' B35' B34' 58.63(13)
C31' B35' B36' 77.30(14)
B40' B35' B36' 57.86(13)
B39' B35' B36' 106.98(18)
B34' B35' B36' 109.30(17)
C32' B36' B40' 123.87(18)
C32' B36' B41' 102.50(16)
B40' B36' B41' 58.59(14)
C32' B36' B37' 49.26(11)
B40' B36' B37' 104.70(17)
B41' B36' B37' 56.23(13)
C32' B36' B35' 85.30(14)
B40' B36' B35' 55.64(13)
B41' B36' B35' 103.60(17)
B37' B36' B35' 110.60(17)
C32 B36 B40 123.62(17)
C32 B36 B41 104.41(16)
B40 B36 B41 57.90(12)
C32 B36 B37 50.11(10)
B40 B36 B37 105.61(16)
B41 B36 B37 57.87(12)
C32 B36 B35 83.66(13)
B40 B36 B35 56.23(11)
B41 B36 B35 103.72(16)
B37 B36 B35 110.88(16)
C32 B37 B42 118.61(16)
C32 B37 B41 115.46(16)
B42 B37 B41 59.78(13)
C32 B37 B36 60.66(12)
B42 B37 B36 104.71(15)
B41 B37 B36 59.25(12)
C32 B37 B33 68.17(12)
B42 B37 B33 57.07(11)
B41 B37 B33 104.02(14)
B36 B37 B33 102.23(14)
C32' B37' B42' 120.74(18)
C32' B37' B41' 117.46(17)
B42' B37' B41' 60.16(13)
C32' B37' B36' 61.61(13)
B42' B37' B36' 105.98(16)
B41' B37' B36' 59.88(13)
C32' B37' B33' 68.46(13)
B42' B37' B33' 58.44(12)
B41' B37' B33' 105.75(15)
B36' B37' B33' 103.30(15)
B34' B38' B42' 115.78(16)
B34' B38' B39' 60.50(13)
B42' B38' B39' 109.23(17)
B34' B38' B43' 111.48(17)
B42' B38' B43' 59.62(13)
B39' B38' B43' 60.01(14)
B34' B38' B33' 67.98(13)
B42' B38' B33' 61.40(12)
B39' B38' B33' 114.64(17)
B43' B38' B33' 111.43(16)
B42 B38 B43 60.78(13)
B42 B38 B34 115.62(16)
B43 B38 B34 111.54(17)
B42 B38 B39 108.99(17)
B43 B38 B39 59.89(14)
B34 B38 B39 59.58(13)
B42 B38 B33 61.33(12)
B43 B38 B33 111.63(17)
B34 B38 B33 66.80(12)
B39 B38 B33 111.87(16)
B40' B39' B43' 60.46(15)
B40' B39' B38' 105.74(18)
B43' B39' B38' 60.19(14)
B40' B39' B35' 59.06(14)
B43' B39' B35' 109.48(18)
B38' B39' B35' 107.07(16)
B40' B39' B34' 109.06(17)
B43' B39' B34' 110.32(17)
B38' B39' B34' 58.94(13)
B35' B39' B34' 62.34(14)
B40 B39 B34 111.28(16)
B40 B39 B43 60.58(14)
B34 B39 B43 110.97(17)
B40 B39 B35 60.25(13)
B34 B39 B35 63.63(13)
B43 B39 B35 110.77(17)
B40 B39 B38 105.72(17)
B34 B39 B38 59.38(12)
B43 B39 B38 59.42(13)
B35 B39 B38 108.15(15)
B41 B40 B39 110.16(17)
B41 B40 B43 59.97(14)
B39 B40 B43 60.01(14)
B41 B40 B35 115.12(15)
B39 B40 B35 60.29(13)
B43 B40 B35 110.32(17)
B41 B40 B36 61.83(13)
B39 B40 B36 114.09(15)
B43 B40 B36 111.13(16)
B35 B40 B36 66.59(13)
B35' B40' B39' 60.64(15)
B35' B40' B41' 114.61(17)
B39' B40' B41' 109.45(18)
B35' B40' B43' 110.28(17)
B39' B40' B43' 59.86(15)
B41' B40' B43' 59.37(14)
B35' B40' B36' 66.49(15)
B39' B40' B36' 114.10(17)
B41' B40' B36' 61.62(14)
B43' B40' B36' 110.59(17)
B42' B41' B43' 60.05(13)
B42' B41' B37' 59.81(13)
B43' B41' B37' 111.53(17)
B42' B41' B40' 107.09(17)
B43' B41' B40' 60.69(14)
B37' B41' B40' 111.89(17)
B42' B41' B36' 108.77(16)
B43' B41' B36' 110.16(18)
B37' B41' B36' 63.89(13)
B40' B41' B36' 59.79(14)
B40 B41 B43 60.90(14)
B40 B41 B42 106.32(17)
B43 B41 B42 59.76(14)
B40 B41 B37 111.62(15)
B43 B41 B37 111.82(17)
B42 B41 B37 59.88(12)
B40 B41 B36 60.27(13)
B43 B41 B36 110.61(17)
B42 B41 B36 107.53(15)
B37 B41 B36 62.88(12)
B37' B42' B41' 60.03(13)
B37' B42' B43' 111.75(17)
B41' B42' B43' 60.09(13)
B37' B42' B38' 113.43(16)
B41' B42' B38' 107.99(16)
B43' B42' B38' 60.55(13)
B37' B42' B33' 66.22(13)
B41' B42' B33' 111.66(16)
B43' B42' B33' 110.99(16)
B38' B42' B33' 59.95(12)
B38 B42 B43 60.45(13)
B38 B42 B37 115.75(16)
B43 B42 B37 112.07(17)
B38 B42 B41 108.45(17)
B43 B42 B41 59.58(14)
B37 B42 B41 60.34(13)
B38 B42 B33 61.23(12)
B43 B42 B33 111.29(17)
B37 B42 B33 66.71(12)
B41 B42 B33 111.85(16)
B41' B43' B42' 59.86(13)
B41' B43' B39' 109.76(18)
B42' B43' B39' 109.23(16)
B41' B43' B38' 107.25(16)
B42' B43' B38' 59.83(13)
B39' B43' B38' 59.80(14)
B41' B43' B40' 59.93(14)
B42' B43' B40' 106.36(16)
B39' B43' B40' 59.67(15)
B38' B43' B40' 104.86(17)
B38 B43 B39 60.70(14)
B38 B43 B42 58.77(13)
B39 B43 B42 108.03(15)
B38 B43 B41 107.97(15)
B39 B43 B41 108.97(17)
B42 B43 B41 60.66(14)
B38 B43 B40 105.79(16)
B39 B43 B40 59.40(14)
B42 B43 B40 105.66(16)
B41 B43 B40 59.13(14)

loop_
_geom_bond_atom_site_label_1
_geom_bond_atom_site_label_2
_geom_bond_distance
C2' C1' 1.454(2)
C2' C13' 1.526(2)
C2' B7' 1.518(3)
C2' B6' 1.803(3)
C2' B3' 1.877(2)
C1 C2 1.430(2)
C1 C11 1.496(3)
C1 B4 1.635(3)
C1 B5 1.663(3)
C1' C11' 1.539(3)
C1' B4' 1.631(3)
C1' B5' 1.687(3)
C2 C13 1.512(3)
C2 B7 1.539(3)
C2 B6 1.779(3)
C2 B3 1.958(3)
C13' C12' 1.444(3)
C11 C12 1.317(4)
C12' C11' 1.467(4)
C12 C13 1.479(4)
C21 C22 1.379(2)
C21 C26 1.391(2)
C21 B3 1.552(3)
C21' C26' 1.378(2)
C21' C22' 1.393(2)
C21' B3' 1.527(2)
C22' C23' 1.362(3)
C22 C23 1.371(2)
C23 C24 1.368(3)
C23' C24' 1.366(3)
C24' C25' 1.377(3)
C24 C25 1.347(3)
C25' C26' 1.379(2)
C25 C26 1.388(3)
C31 C32 1.455(2)
C31 C41 1.489(2)
C31 B34 1.567(3)
C31 B35 1.746(3)
C31 B33 1.994(3)
C31' C32' 1.431(2)
C31' C41' 1.501(3)
C31' B34' 1.596(3)
C31' B35' 1.681(3)
C32 C43 1.493(3)
C32 B37 1.539(3)
C32 B36 1.748(3)
C32 B33 1.993(3)
C32' C43' 1.501(3)
C32' B37' 1.528(3)
C32' B36' 1.774(3)
C32' B33' 1.978(3)
C41 C42 1.478(4)
C41' C42' 1.373(4)
C42 C43 1.411(4)
C42' C43' 1.433(4)
C51' C56' 1.390(2)
C51' C52' 1.395(3)
C51' B33' 1.549(3)
C51 C56 1.367(3)
C51 C52 1.397(2)
C51 B33 1.585(2)
C52' C53' 1.390(3)
C52 C53 1.373(3)
C53 C54 1.368(3)
C53' C54' 1.375(3)
C54' C55' 1.347(3)
C54 C55 1.334(3)
C55' C56' 1.382(2)
C55 C56 1.401(3)
B3 B12 1.817(3)
B3 B8 1.815(3)
B3 B7 1.933(3)
B3 B4 1.956(3)
B3' B8' 1.815(3)
B3' B12' 1.845(3)
B3' B7' 1.954(3)
B3' B4' 1.992(3)
B7' B12' 1.753(3)
B7' B11' 1.788(3)
B7' B6' 1.953(3)
B4 B8 1.737(3)
B4 B9 1.746(3)
B4 B5 1.820(3)
B5 B9 1.742(4)
B5 B10 1.765(4)
B5 B6 1.955(4)
B6' B10' 1.742(3)
B6' B11' 1.836(3)
B6' B5' 1.910(3)
B5' B9' 1.715(3)
B5' B10' 1.726(3)
B5' B4' 1.790(3)
B6 B10 1.778(3)
B6 B11 1.801(3)
B6 B7 1.935(3)
B4' B9' 1.729(3)
B4' B8' 1.747(3)
B7 B12 1.770(3)
B7 B11 1.792(3)
B12' B13' 1.757(3)
B12' B11' 1.765(3)
B12' B8' 1.763(3)
B12 B8 1.769(3)
B12 B13 1.792(3)
B12 B11 1.792(3)
B11' B10' 1.756(3)
B11' B13' 1.760(3)
B8 B9 1.758(3)
B8 B13 1.788(3)
B10' B13' 1.782(3)
B10' B9' 1.785(3)
B9 B13 1.745(4)
B9 B10 1.770(3)
B10 B11 1.748(3)
B10 B13 1.749(4)
B9' B13' 1.750(4)
B9' B8' 1.754(3)
B8' B13' 1.767(3)
B11 B13 1.759(3)
B33 B42 1.793(3)
B33 B38 1.792(3)
B33 B34 1.948(3)
B33 B37 1.962(3)
B33' B38' 1.778(3)
B33' B42' 1.803(3)
B33' B37' 1.937(3)
B33' B34' 1.962(3)
B34 B38 1.746(3)
B34 B39 1.750(3)
B34 B35 1.853(3)
B34' B38' 1.731(3)
B34' B39' 1.759(3)
B34' B35' 1.825(3)
B35 B39 1.765(3)
B35 B40 1.764(3)
B35 B36 1.948(3)
B35' B40' 1.738(4)
B35' B39' 1.766(4)
B35' B36' 1.931(4)
B36' B40' 1.783(3)
B36' B41' 1.815(3)
B36' B37' 1.885(3)
B36 B40 1.784(3)
B36 B41 1.811(3)
B36 B37 1.875(3)
B37 B42 1.776(3)
B37 B41 1.784(3)
B37' B42' 1.741(3)
B37' B41' 1.745(3)
B38' B42' 1.754(3)
B38' B39' 1.760(3)
B38' B43' 1.767(3)
B38 B42 1.723(3)
B38 B43 1.752(3)
B38 B39 1.775(3)
B39' B40' 1.760(4)
B39' B43' 1.764(4)
B39 B40 1.750(3)
B39 B43 1.761(4)
B40 B41 1.740(3)
B40 B43 1.771(4)
B40' B41' 1.761(4)
B40' B43' 1.774(4)
B41' B42' 1.747(3)
B41' B43' 1.751(3)
B41 B43 1.755(4)
B41 B42 1.774(4)
B42' B43' 1.750(3)
B42 B43 1.758(3)
